data_7059143
loop_
_publ_author_name
'Jung, Mi-Hee'

_publ_section_title
;
 Broadband white light emission from one-dimensional zigzag edge-sharing
 perovskite
;
_journal_issue 1
_journal_name_full 'New Journal of Chemistry'
_journal_page_first 171
_journal_page_last 180
_journal_paper_doi 10.1039/C9NJ04758A
_journal_volume 44
_journal_year 2020
_chemical_formula_sum 'C6 H10 Br4 N2 Pb'
_chemical_formula_weight 636.99
_space_group_crystal_system monoclinic
_space_group_IT_number 14
_space_group_name_Hall '-P 2ybc'
_space_group_name_H-M_alt 'P 1 21/c 1'
_atom_sites_solution_hydrogens geom
_audit_creation_method SHELXL-2017/1
_audit_update_record
;
2019-08-21 deposited with the CCDC.	2019-11-26 downloaded from the CCDC.
;
_cell_angle_alpha 90
_cell_angle_beta 105.47(3)
_cell_angle_gamma 90
_cell_formula_units_Z 4
_cell_length_a 12.390(3)
_cell_length_b 13.824(3)
_cell_length_c 7.9270(16)
_cell_measurement_reflns_used 12884
_cell_measurement_temperature 293(2)
_cell_measurement_theta_max 33.749
_cell_measurement_theta_min 0.401
_cell_volume 1308.5(5)
_computing_cell_refinement 'HKL3000sm (Otwinowski & Minor, 1997)'
_computing_data_collection 'PAL BL2D-SMDC Program (Shin et. al, 2016)'
_computing_data_reduction 'HKL3000sm (Otwinowski & Minor, 1997)'
_computing_structure_refinement 'SHELXL-2017/1 (Sheldrick, 2017)'
_computing_structure_solution 'SHELXT 2018/2 (Sheldrick, 2018)'
_diffrn_ambient_temperature 293(2)
_diffrn_measured_fraction_theta_full 0.952
_diffrn_measured_fraction_theta_max 0.805
_diffrn_measurement_device_type 'Rayonix MX225HS CCD area detector'
_diffrn_measurement_method 'omega scan'
_diffrn_radiation_type synchrotron
_diffrn_radiation_wavelength 0.700
_diffrn_reflns_av_R_equivalents 0.1122
_diffrn_reflns_av_unetI/netI 0.0761
_diffrn_reflns_Laue_measured_fraction_full 0.952
_diffrn_reflns_Laue_measured_fraction_max 0.805
_diffrn_reflns_limit_h_max 18
_diffrn_reflns_limit_h_min -18
_diffrn_reflns_limit_k_max 21
_diffrn_reflns_limit_k_min -21
_diffrn_reflns_limit_l_max 12
_diffrn_reflns_limit_l_min -12
_diffrn_reflns_number 10730
_diffrn_reflns_point_group_measured_fraction_full 0.952
_diffrn_reflns_point_group_measured_fraction_max 0.805
_diffrn_reflns_theta_full 24.835
_diffrn_reflns_theta_max 33.482
_diffrn_reflns_theta_min 1.680
_diffrn_source 'PLSII 2D bending magnet'
_exptl_absorpt_coefficient_mu 24.060
_exptl_absorpt_correction_T_max 1.000
_exptl_absorpt_correction_T_min 0.547
_exptl_absorpt_correction_type empirical
_exptl_absorpt_process_details 'HKL3000sm Scalepack(Otwinowski et.al,2003)'
_exptl_crystal_colour colorless
_exptl_crystal_density_diffrn 3.233
_exptl_crystal_description needle
_exptl_crystal_F_000 1128
_refine_diff_density_max 7.025
_refine_diff_density_min -9.939
_refine_diff_density_rms 0.610
_refine_ls_extinction_coef 0.035(4)
_refine_ls_extinction_expression Fc^*^=kFc[1+0.001xFc^2^\l^3^/sin(2\q)]^-1/4^
_refine_ls_extinction_method 'SHELXL-2017/1 (Sheldrick 2017)'
_refine_ls_goodness_of_fit_ref 1.293
_refine_ls_hydrogen_treatment constr
_refine_ls_matrix_type full
_refine_ls_number_parameters 119
_refine_ls_number_reflns 4329
_refine_ls_number_restraints 0
_refine_ls_restrained_S_all 1.293
_refine_ls_R_factor_all 0.0975
_refine_ls_R_factor_gt 0.0938
_refine_ls_shift/su_max 0.001
_refine_ls_shift/su_mean 0.000
_refine_ls_structure_factor_coef Fsqd
_refine_ls_weighting_details 'w=1/[\s^2^(Fo^2^)+(0.2000P)^2^] where P=(Fo^2^+2Fc^2^)/3'
_refine_ls_weighting_scheme calc
_refine_ls_wR_factor_gt 0.2789
_refine_ls_wR_factor_ref 0.2819
_reflns_Friedel_coverage 0.000
_reflns_number_gt 4132
_reflns_number_total 4329
_reflns_threshold_expression 'I > 2\s(I)'
_cod_data_source_file c9nj04758a1.cif
_cod_data_source_block 4appbbr2_1_a_pl
_cod_depositor_comments
;Adding full bibliography for 7059143--7059144.cif.

 Adding full bibliography for 7059143--7059144.cif.
;
_cod_original_sg_symbol_H-M 'P 21/c'
_cod_database_code 7059143
_shelx_shelxl_version_number 2017/1
_shelx_space_group_comment
;
The symmetry employed for this shelxl refinement is uniquely defined
by the following loop, which should always be used as a source of
symmetry information in preference to the above space-group names.
They are only intended as comments.
;

loop_
_space_group_symop_operation_xyz
'x, y, z'
'-x, y+1/2, -z+1/2'
'-x, -y, -z'
'x, -y-1/2, z-1/2'

loop_
_atom_site_label
_atom_site_type_symbol
_atom_site_fract_x
_atom_site_fract_y
_atom_site_fract_z
_atom_site_U_iso_or_equiv
_atom_site_adp_type
_atom_site_occupancy
_atom_site_site_symmetry_order
_atom_site_calc_flag
_atom_site_refinement_flags_posn
_atom_site_refinement_flags_adp
Pb1 Pb 0.26960(2) 0.17135(2) 0.11634(3) 0.0280(2) Uani 1 1 d . .
Br1 Br 0.12809(6) 0.15485(6) 0.37434(10) 0.0333(3) Uani 1 1 d . .
Br2 Br 0.12125(7) 0.04417(6) -0.13915(10) 0.0407(3) Uani 1 1 d . .
Br3 Br 0.38373(6) -0.00091(5) 0.26709(12) 0.0374(3) Uani 1 1 d . .
Br4 Br 0.43755(6) 0.29254(6) 0.40934(10) 0.0363(3) Uani 1 1 d . .
C1 C 0.9191(6) 0.1955(6) 0.5784(12) 0.0369(14) Uani 1 1 d . .
H1 H 0.984859 0.176998 0.659807 0.044 Uiso 1 1 calc R U
C2 C 0.8437(5) 0.1257(5) 0.4990(10) 0.0337(12) Uani 1 1 d . .
H2 H 0.858752 0.060566 0.524294 0.040 Uiso 1 1 calc R U
C3 C 0.7443(6) 0.1539(6) 0.3800(9) 0.0280(11) Uani 1 1 d . .
C4 C 0.7254(6) 0.2538(5) 0.3432(10) 0.0330(11) Uani 1 1 d . .
H4 H 0.660099 0.275164 0.264216 0.040 Uiso 1 1 calc R U
C5 C 0.8079(7) 0.3191(5) 0.4292(13) 0.0367(15) Uani 1 1 d . .
H5 H 0.797317 0.384983 0.406788 0.044 Uiso 1 1 calc R U
C6 C 0.6543(6) 0.0881(6) 0.2837(11) 0.0439(17) Uani 1 1 d . .
H6A H 0.583382 0.110415 0.299464 0.053 Uiso 1 1 calc R U
H6AB H 0.649711 0.091810 0.159817 0.053 Uiso 1 1 calc R U
N1 N 0.9006(6) 0.2889(5) 0.5418(10) 0.0384(13) Uani 1 1 d . .
H1A H 0.950094 0.330630 0.592661 0.046 Uiso 1 1 calc R U
N2 N 0.6707(6) -0.0144(5) 0.3400(12) 0.0417(14) Uani 1 1 d . .
H2A H 0.614047 -0.049764 0.277378 0.062 Uiso 1 1 calc R U
H2B H 0.734684 -0.036052 0.323321 0.062 Uiso 1 1 calc R U
H2C H 0.673125 -0.018785 0.452926 0.062 Uiso 1 1 calc R U

loop_
_atom_site_aniso_label
_atom_site_aniso_U_11
_atom_site_aniso_U_22
_atom_site_aniso_U_33
_atom_site_aniso_U_23
_atom_site_aniso_U_13
_atom_site_aniso_U_12
Pb1 0.0281(3) 0.0270(3) 0.0280(3) 0.00117(6) 0.00601(17) 0.00018(5)
Br1 0.0280(4) 0.0340(4) 0.0374(4) 0.0039(3) 0.0080(3) 0.0014(2)
Br2 0.0395(4) 0.0341(4) 0.0398(4) 0.0010(3) -0.0048(3) -0.0003(2)
Br3 0.0257(4) 0.0312(4) 0.0502(5) 0.0030(3) 0.0009(3) 0.0015(2)
Br4 0.0310(4) 0.0405(4) 0.0372(4) -0.0047(3) 0.0090(3) -0.0015(2)
C1 0.030(3) 0.037(3) 0.044(4) -0.007(3) 0.011(3) 0.006(3)
C2 0.024(2) 0.027(2) 0.046(3) 0.008(3) 0.002(2) 0.0017(19)
C3 0.025(2) 0.023(2) 0.035(3) 0.000(2) 0.007(2) 0.001(2)
C4 0.031(3) 0.024(2) 0.042(3) 0.005(3) 0.006(2) 0.003(2)
C5 0.036(4) 0.024(2) 0.044(4) 0.004(3) 0.001(3) 0.001(2)
C6 0.030(3) 0.037(3) 0.053(4) 0.007(3) -0.008(3) -0.012(3)
N1 0.029(3) 0.033(3) 0.047(3) -0.008(3) 0.000(2) -0.003(2)
N2 0.033(3) 0.028(2) 0.059(4) 0.003(3) 0.003(3) -0.001(2)

loop_
_atom_type_symbol
_atom_type_description
_atom_type_scat_dispersion_real
_atom_type_scat_dispersion_imag
_atom_type_scat_source
C C 0.0033 0.0016 'International Tables Vol C Tables 4.2.6.8 and 6.1.1.4'
H H 0.0000 0.0000 'International Tables Vol C Tables 4.2.6.8 and 6.1.1.4'
Br Br -0.2192 2.4085 'International Tables Vol C Tables 4.2.6.8 and 6.1.1.4'
N N 0.0064 0.0033 'International Tables Vol C Tables 4.2.6.8 and 6.1.1.4'
Pb Pb -3.1439 9.9644 'International Tables Vol C Tables 4.2.6.8 and 6.1.1.4'

loop_
_geom_angle_atom_site_label_1
_geom_angle_atom_site_label_2
_geom_angle_atom_site_label_3
_geom_angle
_geom_angle_site_symmetry_1
_geom_angle_site_symmetry_3
Br3 Pb1 Br2 86.47(3) . .
Br3 Pb1 Br4 91.67(3) . 4_565
Br2 Pb1 Br4 96.89(3) . 4_565
Br3 Pb1 Br1 88.05(3) . .
Br2 Pb1 Br1 92.98(3) . .
Br4 Pb1 Br1 170.09(2) 4_565 .
Br3 Pb1 Br4 88.80(3) . .
Br2 Pb1 Br4 175.19(2) . .
Br4 Pb1 Br4 84.11(2) 4_565 .
Br1 Pb1 Br4 85.99(3) . .
Pb1 Br4 Pb1 94.19(3) 4_566 .
N1 C1 C2 121.7(7) . .
N1 C1 H1 119.2 . .
C2 C1 H1 119.2 . .
C1 C2 C3 119.0(7) . .
C1 C2 H2 120.5 . .
C3 C2 H2 120.5 . .
C2 C3 C4 118.7(6) . .
C2 C3 C6 125.8(7) . .
C4 C3 C6 115.5(7) . .
C5 C4 C3 118.1(6) . .
C5 C4 H4 121.0 . .
C3 C4 H4 121.0 . .
N1 C5 C4 121.1(7) . .
N1 C5 H5 119.5 . .
C4 C5 H5 119.5 . .
N2 C6 C3 114.0(7) . .
N2 C6 H6A 108.7 . .
C3 C6 H6A 108.7 . .
N2 C6 H6AB 108.7 . .
C3 C6 H6AB 108.7 . .
H6A C6 H6AB 107.6 . .
C5 N1 C1 121.6(7) . .
C5 N1 H1A 119.2 . .
C1 N1 H1A 119.2 . .
C6 N2 H2A 109.5 . .
C6 N2 H2B 109.5 . .
H2A N2 H2B 109.5 . .
C6 N2 H2C 109.5 . .
H2A N2 H2C 109.5 . .
H2B N2 H2C 109.5 . .

loop_
_geom_bond_atom_site_label_1
_geom_bond_atom_site_label_2
_geom_bond_distance
_geom_bond_site_symmetry_2
Pb1 Br3 2.8630(9) .
Pb1 Br2 2.9301(11) .
Pb1 Br4 3.0156(10) 4_565
Pb1 Br1 3.0368(11) .
Pb1 Br4 3.1549(12) .
C1 N1 1.330(11) .
C1 C2 1.375(11) .
C1 H1 0.9300 .
C2 C3 1.392(9) .
C2 H2 0.9300 .
C3 C4 1.418(11) .
C3 C6 1.483(10) .
C4 C5 1.398(11) .
C4 H4 0.9300 .
C5 N1 1.320(11) .
C5 H5 0.9300 .
C6 N2 1.482(11) .
C6 H6A 0.9700 .
C6 H6AB 0.9700 .
N1 H1A 0.8600 .
N2 H2A 0.8900 .
N2 H2B 0.8900 .
N2 H2C 0.8900 .

loop_
_geom_hbond_atom_site_label_D
_geom_hbond_atom_site_label_H
_geom_hbond_atom_site_label_A
_geom_hbond_distance_DH
_geom_hbond_distance_HA
_geom_hbond_distance_DA
_geom_hbond_angle_DHA
_geom_hbond_site_symmetry_A
_geom_hbond_publ_flag
N2 H2A Br3 0.89 2.91 3.451(7) 120.6 . yes
N2 H2A Br4 0.89 2.62 3.379(7) 144.2 2_645 yes
N2 H2B Br1 0.89 3.03 3.479(8) 113.6 3_656 yes
N2 H2B Br2 0.89 2.59 3.397(9) 150.8 3_655 yes
N2 H2C Br3 0.89 2.52 3.365(9) 159.7 3_656 yes

loop_
_geom_torsion_atom_site_label_1
_geom_torsion_atom_site_label_2
_geom_torsion_atom_site_label_3
_geom_torsion_atom_site_label_4
_geom_torsion
N1 C1 C2 C3 -1.4(12)
C1 C2 C3 C4 0.9(11)
C1 C2 C3 C6 -179.8(8)
C2 C3 C4 C5 -0.2(11)
C6 C3 C4 C5 -179.5(7)
C3 C4 C5 N1 -0.2(13)
C2 C3 C6 N2 7.3(12)
C4 C3 C6 N2 -173.4(7)
C4 C5 N1 C1 -0.2(14)
C2 C1 N1 C5 1.0(13)
